data_7018369
loop_
_publ_author_name
'Li, Guo-Bi'
'He, Jian-Rong'
'Pan, Mei'
'Deng, Hai-Ying'
'Liu, Jun-Min'
'Su, Cheng-Yong'

_publ_section_title
;
 Construction of 0D to 3D cadmium complexes from different pyridyl diimide
 ligands.
;
_journal_issue 15
_journal_name_full 'Dalton transactions (Cambridge, England : 2003)'
_journal_page_first 4626
_journal_page_last 4633
_journal_paper_doi 10.1039/c2dt11815g
_journal_volume 41
_journal_year 2012
_chemical_formula_sum 'C48 H44 Cd2 N12 O28.4'
_chemical_formula_weight 1468.15
_chemical_name_systematic
;
?
;
_space_group_IT_number 2
_symmetry_cell_setting triclinic
_symmetry_space_group_name_Hall '-P 1'
_symmetry_space_group_name_H-M 'P -1'
_atom_sites_solution_hydrogens geom
_atom_sites_solution_primary direct
_atom_sites_solution_secondary difmap
_audit_creation_method SHELXL-97
_cell_angle_alpha 74.365(5)
_cell_angle_beta 79.218(5)
_cell_angle_gamma 84.054(5)
_cell_formula_units_Z 1
_cell_length_a 7.687(5)
_cell_length_b 13.508(5)
_cell_length_c 16.022(5)
_cell_measurement_reflns_used 2988
_cell_measurement_temperature 150(2)
_cell_measurement_theta_max 29.9764
_cell_measurement_theta_min 3.0399
_cell_volume 1571.3(13)
_computing_cell_refinement 'Bruker FRAMBO'
_computing_data_collection 'Bruker FRAMBO'
_computing_data_reduction 'Bruker SHELXTL'
_computing_molecular_graphics 'Bruker SHELXTL'
_computing_publication_material 'Bruker SHELXTL'
_computing_structure_refinement 'SHELXL-97 (Sheldrick, 1997)'
_computing_structure_solution 'SHELXS-97 (Sheldrick, 1990)'
_diffrn_ambient_temperature 150(2)
_diffrn_detector_area_resol_mean 16.0855
_diffrn_measured_fraction_theta_full 0.992
_diffrn_measured_fraction_theta_max 0.992
_diffrn_measurement_device_type 'Gemini S Ultra'
_diffrn_measurement_method '\w and \p scan'
_diffrn_radiation_monochromator graphite
_diffrn_radiation_source 'fine-focus sealed tube'
_diffrn_radiation_type MoK\a
_diffrn_radiation_wavelength 0.71073
_diffrn_reflns_av_R_equivalents 0.0421
_diffrn_reflns_av_sigmaI/netI 0.1304
_diffrn_reflns_limit_h_max 9
_diffrn_reflns_limit_h_min -9
_diffrn_reflns_limit_k_max 10
_diffrn_reflns_limit_k_min -16
_diffrn_reflns_limit_l_max 19
_diffrn_reflns_limit_l_min -19
_diffrn_reflns_number 9293
_diffrn_reflns_theta_full 26.00
_diffrn_reflns_theta_max 26.00
_diffrn_reflns_theta_min 3.05
_diffrn_standards_decay_% none
_exptl_absorpt_coefficient_mu 0.770
_exptl_absorpt_correction_T_max 1.00000
_exptl_absorpt_correction_T_min 0.95965
_exptl_absorpt_correction_type multi-scan
_exptl_crystal_colour white
_exptl_crystal_density_diffrn 1.552
_exptl_crystal_density_method 'not measured'
_exptl_crystal_description block
_exptl_crystal_F_000 739
_exptl_crystal_size_max 0.25
_exptl_crystal_size_mid 0.23
_exptl_crystal_size_min 0.15
_refine_diff_density_max 3.684
_refine_diff_density_min -2.895
_refine_diff_density_rms 0.246
_refine_ls_extinction_method none
_refine_ls_goodness_of_fit_ref 1.017
_refine_ls_hydrogen_treatment geom
_refine_ls_matrix_type full
_refine_ls_number_parameters 386
_refine_ls_number_reflns 6152
_refine_ls_number_restraints 13
_refine_ls_restrained_S_all 1.016
_refine_ls_R_factor_all 0.1345
_refine_ls_R_factor_gt 0.0959
_refine_ls_shift/su_max 0.000
_refine_ls_shift/su_mean 0.000
_refine_ls_structure_factor_coef Fsqd
_refine_ls_weighting_details 'calc w=1/[\s^2^(Fo^2^)+(0.1824P)^2^+0.0000P] where P=(Fo^2^+2Fc^2^)/3'
_refine_ls_weighting_scheme calc
_refine_ls_wR_factor_gt 0.2598
_refine_ls_wR_factor_ref 0.2843
_reflns_number_gt 3823
_reflns_number_total 6152
_reflns_threshold_expression >2sigma(I)
_cod_data_source_file c2dt11815g.txt
_cod_data_source_block 0
_cod_original_sg_symbol_H-M P-1
_cod_original_formula_sum 'C48 H44 Cd2 N12 O28.40'
_cod_database_code 7018369

loop_
_symmetry_equiv_pos_as_xyz
'x, y, z'
'-x, -y, -z'

loop_
_atom_site_label
_atom_site_type_symbol
_atom_site_fract_x
_atom_site_fract_y
_atom_site_fract_z
_atom_site_U_iso_or_equiv
_atom_site_adp_type
_atom_site_occupancy
_atom_site_symmetry_multiplicity
_atom_site_calc_flag
_atom_site_refinement_flags
_atom_site_disorder_assembly
_atom_site_disorder_group
Cd1 Cd 1.46200(10) 0.16874(6) 0.13237(5) 0.0252(3) Uani 1 1 d . . .
O3 O 1.2086(10) -0.5266(6) 0.7685(5) 0.0313(17) Uani 1 1 d . . .
O2 O 1.0930(9) -0.2851(5) 0.2977(4) 0.0259(16) Uani 1 1 d . . .
O6 O 1.5707(10) 0.1665(6) -0.0207(5) 0.0331(17) Uani 1 1 d . . .
O1 O 1.6142(9) -0.3476(6) 0.4064(4) 0.0280(16) Uani 1 1 d . . .
O4 O 0.6893(9) -0.4581(6) 0.6596(5) 0.0317(17) Uani 1 1 d . . .
N2 N 1.3733(10) -0.2999(6) 0.3319(5) 0.0199(17) Uani 1 1 d . . .
O11 O 1.2252(11) 0.0952(6) 0.1021(5) 0.0388(14) Uani 1 1 d DU . .
H11 H 1.1379 0.0721 0.1503 0.047 Uiso 1 1 calc R . .
N4 N 0.6531(12) -0.3323(7) 0.9172(6) 0.028(2) Uani 1 1 d . . .
N3 N 0.9261(11) -0.4976(6) 0.7357(5) 0.0200(17) Uani 1 1 d . . .
O7 O 1.8368(10) 0.1991(6) -0.0903(5) 0.038(2) Uani 1 1 d . . .
O5 O 1.7637(11) 0.2085(6) 0.0452(5) 0.0387(19) Uani 1 1 d . . .
O8 O 1.2326(13) 0.1567(7) 0.2623(5) 0.052(2) Uani 1 1 d . . .
O12 O 1.6018(10) 0.2337(6) 0.2239(5) 0.0388(14) Uani 1 1 d U . .
H12 H 1.6128 0.1915 0.2793 0.047 Uiso 1 1 calc R . .
C10 C 1.1915(12) -0.3059(7) 0.3511(6) 0.0183(19) Uani 1 1 d . . .
N5 N 1.7289(13) 0.1917(7) -0.0241(6) 0.031(2) Uani 1 1 d . . .
C13 C 0.9936(12) -0.4188(7) 0.5889(6) 0.0167(19) Uani 1 1 d . . .
C4 C 1.5770(12) -0.1755(7) 0.2241(6) 0.019(2) Uani 1 1 d . . .
C12 C 1.1494(12) -0.4383(7) 0.6215(6) 0.0178(19) Uani 1 1 d . . .
C17 C 0.831(2) -0.5534(11) 0.8196(9) 0.056(2) Uani 1 1 d . . .
H17A H 0.9055 -0.6130 0.8437 0.067 Uiso 1 1 calc R . .
H17B H 0.7252 -0.5783 0.8096 0.067 Uiso 1 1 calc R . .
C6 C 1.4740(12) -0.2698(7) 0.2412(6) 0.0179(19) Uani 1 1 d . . .
H6A H 1.3918 -0.2570 0.1998 0.021 Uiso 1 1 calc R . .
H6B H 1.5556 -0.3267 0.2308 0.021 Uiso 1 1 calc R . .
O10 O 0.9914(12) 0.1993(9) 0.2005(8) 0.073(4) Uani 1 1 d . . .
O9 O 1.0120(18) 0.2419(9) 0.3194(8) 0.082(4) Uani 1 1 d . . .
N1 N 1.5818(11) 0.0066(6) 0.1845(5) 0.0256(19) Uani 1 1 d . . .
C15 C 1.1104(13) -0.4919(7) 0.7169(6) 0.021(2) Uani 1 1 d . . .
C18 C 0.7789(13) -0.4914(7) 0.8868(7) 0.024(2) Uani 1 1 d . . .
C14 C 0.9877(13) -0.3733(7) 0.5005(6) 0.020(2) Uani 1 1 d . . .
H14A H 0.8817 -0.3602 0.4785 0.024 Uiso 1 1 calc R . .
C19 C 0.7036(14) -0.3907(7) 0.8624(6) 0.025(2) Uani 1 1 d . . .
H19A H 0.6887 -0.3639 0.8042 0.030 Uiso 1 1 calc R . .
C16 C 0.8474(13) -0.4564(7) 0.6620(6) 0.021(2) Uani 1 1 d . . .
C9 C 1.1486(12) -0.3491(7) 0.4477(6) 0.0183(19) Uani 1 1 d . . .
C8 C 1.3078(12) -0.3699(7) 0.4813(6) 0.0184(19) Uani 1 1 d . . .
C22 C 0.7924(15) -0.5322(9) 0.9746(7) 0.033(3) Uani 1 1 d . . .
H22A H 0.8416 -0.5987 0.9931 0.040 Uiso 1 1 calc R . .
C3 C 1.7554(13) -0.1846(8) 0.2305(7) 0.027(2) Uani 1 1 d . . .
H3A H 1.8135 -0.2493 0.2449 0.032 Uiso 1 1 calc R . .
C11 C 1.3154(12) -0.4140(7) 0.5691(6) 0.019(2) Uani 1 1 d . . .
H11A H 1.4210 -0.4265 0.5916 0.023 Uiso 1 1 calc R . .
C5 C 1.4966(12) -0.0774(7) 0.2000(6) 0.021(2) Uani 1 1 d . . .
H5A H 1.3772 -0.0710 0.1947 0.025 Uiso 1 1 calc R . .
C7 C 1.4551(12) -0.3384(7) 0.4050(6) 0.021(2) Uani 1 1 d . . .
N6 N 1.0729(17) 0.1990(9) 0.2624(7) 0.052(3) Uani 1 1 d . . .
C20 C 0.6710(14) -0.3728(9) 1.0018(7) 0.034(3) Uani 1 1 d . . .
H20A H 0.6406 -0.3316 1.0410 0.041 Uiso 1 1 calc R . .
C2 C 1.8476(13) -0.0955(9) 0.2152(7) 0.034(3) Uani 1 1 d . . .
H2A H 1.9676 -0.0995 0.2188 0.041 Uiso 1 1 calc R . .
C21 C 0.7345(19) -0.4760(11) 1.0333(8) 0.050(4) Uani 1 1 d . . .
H21A H 0.7362 -0.5042 1.0929 0.060 Uiso 1 1 calc R . .
C1 C 1.7545(13) -0.0018(9) 0.1944(7) 0.030(2) Uani 1 1 d . . .
H1A H 1.8123 0.0579 0.1870 0.036 Uiso 1 1 calc R . .
C23 C 1.194(2) 0.0802(12) 0.0218(8) 0.056(2) Uani 1 1 d D . .
H23A H 1.0838 0.0475 0.0319 0.084 Uiso 1 1 calc R . .
H23B H 1.2888 0.0373 -0.0003 0.084 Uiso 1 1 calc R . .
H23C H 1.1870 0.1456 -0.0204 0.084 Uiso 1 1 calc R . .
O2W O 1.206(2) -0.1079(14) 0.3874(11) 0.099(5) Uiso 0.80 1 d P . .
C24 C 1.668(2) 0.3296(11) 0.2007(10) 0.056(2) Uani 1 1 d . . .
H24A H 1.7197 0.3388 0.2480 0.084 Uiso 1 1 calc R . .
H24B H 1.5737 0.3811 0.1888 0.084 Uiso 1 1 calc R . .
H24C H 1.7569 0.3360 0.1490 0.084 Uiso 1 1 calc R . .
O4W O 1.069(2) -0.0306(15) 0.4981(12) 0.033(4) Uiso 0.40 1 d P . 1
O3W O 1.113(5) 0.030(3) 0.544(2) 0.102(11) Uiso 0.40 1 d P A 2
O1W O 1.603(3) 0.1583(19) 0.3900(15) 0.101(7) Uiso 0.60 1 d P . .

loop_
_atom_site_aniso_label
_atom_site_aniso_U_11
_atom_site_aniso_U_22
_atom_site_aniso_U_33
_atom_site_aniso_U_23
_atom_site_aniso_U_13
_atom_site_aniso_U_12
Cd1 0.0328(5) 0.0199(4) 0.0245(4) -0.0099(3) -0.0008(3) -0.0047(3)
O3 0.040(4) 0.033(4) 0.021(4) -0.005(3) -0.019(3) 0.012(3)
O2 0.024(4) 0.035(4) 0.016(3) -0.002(3) -0.005(3) 0.003(3)
O6 0.033(4) 0.037(4) 0.031(4) -0.018(3) -0.003(3) 0.005(3)
O1 0.023(4) 0.038(4) 0.021(4) -0.003(3) -0.004(3) -0.007(3)
O4 0.026(4) 0.039(4) 0.026(4) -0.005(3) -0.002(3) -0.003(3)
N2 0.023(4) 0.018(4) 0.020(4) -0.005(3) -0.004(3) -0.004(3)
O11 0.046(3) 0.041(3) 0.036(3) -0.020(3) -0.004(3) -0.009(3)
N4 0.034(5) 0.023(5) 0.029(5) -0.007(4) -0.006(4) -0.005(4)
N3 0.028(4) 0.017(4) 0.016(4) -0.008(3) -0.001(3) -0.003(3)
O7 0.039(4) 0.046(5) 0.020(4) -0.001(3) 0.009(3) -0.003(4)
O5 0.053(5) 0.036(5) 0.027(4) -0.004(4) -0.006(4) -0.016(4)
O8 0.068(7) 0.059(6) 0.027(4) -0.017(4) 0.019(4) -0.029(5)
O12 0.046(3) 0.041(3) 0.036(3) -0.020(3) -0.004(3) -0.009(3)
C10 0.025(5) 0.012(4) 0.018(5) -0.003(4) -0.009(4) 0.004(4)
N5 0.043(6) 0.022(5) 0.029(5) -0.009(4) -0.002(4) -0.004(4)
C13 0.019(5) 0.016(5) 0.017(5) -0.008(4) -0.002(4) -0.003(4)
C4 0.023(5) 0.021(5) 0.018(5) -0.006(4) -0.009(4) -0.003(4)
C12 0.025(5) 0.016(5) 0.016(4) -0.006(4) -0.009(4) 0.005(4)
C17 0.059(5) 0.058(5) 0.053(5) -0.021(4) -0.003(4) -0.009(4)
C6 0.026(5) 0.015(5) 0.011(4) -0.001(4) -0.004(4) 0.003(4)
O10 0.036(5) 0.102(9) 0.109(9) -0.088(8) 0.011(6) -0.017(5)
O9 0.121(10) 0.067(7) 0.069(7) -0.050(6) 0.002(7) 0.011(7)
N1 0.032(5) 0.025(5) 0.021(4) -0.011(4) 0.003(4) -0.009(4)
C15 0.029(5) 0.014(5) 0.023(5) -0.009(4) -0.004(4) 0.003(4)
C18 0.027(5) 0.019(5) 0.027(5) -0.006(4) -0.005(4) -0.009(4)
C14 0.026(5) 0.019(5) 0.019(5) -0.004(4) -0.011(4) -0.006(4)
C19 0.039(6) 0.020(5) 0.016(5) -0.005(4) 0.003(4) -0.008(4)
C16 0.024(5) 0.019(5) 0.024(5) -0.014(4) -0.001(4) 0.006(4)
C9 0.021(5) 0.020(5) 0.017(5) -0.008(4) -0.007(4) 0.002(4)
C8 0.020(5) 0.017(5) 0.021(5) -0.007(4) -0.004(4) -0.004(4)
C22 0.037(6) 0.028(6) 0.036(6) -0.010(5) -0.012(5) 0.011(5)
C3 0.023(5) 0.029(6) 0.022(5) 0.004(4) -0.004(4) -0.001(4)
C11 0.017(4) 0.020(5) 0.022(5) -0.006(4) -0.009(4) 0.004(4)
C5 0.020(5) 0.024(5) 0.019(5) -0.008(4) 0.000(4) -0.005(4)
C7 0.020(5) 0.025(5) 0.020(5) -0.007(4) -0.004(4) 0.000(4)
N6 0.060(8) 0.047(7) 0.042(6) -0.025(5) 0.032(6) -0.019(6)
C20 0.033(6) 0.051(7) 0.023(5) -0.021(5) -0.003(5) 0.002(5)
C2 0.018(5) 0.044(7) 0.033(6) 0.008(5) -0.009(4) -0.009(5)
C21 0.069(9) 0.064(9) 0.023(6) -0.020(6) -0.024(6) 0.026(7)
C1 0.025(5) 0.038(6) 0.024(5) 0.001(5) -0.008(4) -0.014(5)
C23 0.059(5) 0.058(5) 0.053(5) -0.021(4) -0.003(4) -0.009(4)
C24 0.059(5) 0.058(5) 0.053(5) -0.021(4) -0.003(4) -0.009(4)

loop_
_atom_type_symbol
_atom_type_description
_atom_type_scat_dispersion_real
_atom_type_scat_dispersion_imag
_atom_type_scat_source
C C 0.0033 0.0016 'International Tables Vol C Tables 4.2.6.8 and 6.1.1.4'
H H 0.0000 0.0000 'International Tables Vol C Tables 4.2.6.8 and 6.1.1.4'
N N 0.0061 0.0033 'International Tables Vol C Tables 4.2.6.8 and 6.1.1.4'
O O 0.0106 0.0060 'International Tables Vol C Tables 4.2.6.8 and 6.1.1.4'
Cd Cd -0.8075 1.2024 'International Tables Vol C Tables 4.2.6.8 and 6.1.1.4'

loop_
_geom_angle_atom_site_label_1
_geom_angle_atom_site_label_2
_geom_angle_atom_site_label_3
_geom_angle
_geom_angle_site_symmetry_1
_geom_angle_site_symmetry_3
N4 Cd1 N1 178.4(3) 2_756 .
N4 Cd1 O11 92.7(3) 2_756 .
N1 Cd1 O11 88.8(3) . .
N4 Cd1 O12 87.1(3) 2_756 .
N1 Cd1 O12 91.2(3) . .
O11 Cd1 O12 152.9(3) . .
N4 Cd1 O6 88.3(3) 2_756 .
N1 Cd1 O6 92.6(3) . .
O11 Cd1 O6 79.6(3) . .
O12 Cd1 O6 127.5(3) . .
N4 Cd1 O8 86.4(3) 2_756 .
N1 Cd1 O8 93.4(3) . .
O11 Cd1 O8 75.0(3) . .
O12 Cd1 O8 78.0(3) . .
O6 Cd1 O8 153.7(3) . .
N4 Cd1 O5 93.3(3) 2_756 .
N1 Cd1 O5 86.1(3) . .
O11 Cd1 O5 131.0(3) . .
O12 Cd1 O5 76.0(3) . .
O6 Cd1 O5 52.1(3) . .
O8 Cd1 O5 154.0(3) . .
N5 O6 Cd1 96.9(6) . .
C10 N2 C7 113.0(8) . .
C10 N2 C6 123.7(8) . .
C7 N2 C6 122.7(8) . .
C23 O11 Cd1 130.4(8) . .
C23 O11 H11 114.8 . .
Cd1 O11 H11 114.8 . .
C19 N4 C20 117.7(9) . .
C19 N4 Cd1 119.9(7) . 2_756
C20 N4 Cd1 122.4(7) . 2_756
C16 N3 C15 112.2(8) . .
C16 N3 C17 123.6(9) . .
C15 N3 C17 123.6(9) . .
N5 O5 Cd1 94.5(6) . .
N6 O8 Cd1 125.2(7) . .
C24 O12 Cd1 124.2(8) . .
C24 O12 H12 117.9 . .
Cd1 O12 H12 117.9 . .
O2 C10 N2 125.3(9) . .
O2 C10 C9 128.6(9) . .
N2 C10 C9 106.0(8) . .
O7 N5 O5 122.6(10) . .
O7 N5 O6 120.9(9) . .
O5 N5 O6 116.5(8) . .
C12 C13 C14 122.2(9) . .
C12 C13 C16 108.3(8) . .
C14 C13 C16 129.5(9) . .
C3 C4 C5 118.4(9) . .
C3 C4 C6 120.6(9) . .
C5 C4 C6 121.0(8) . .
C13 C12 C11 123.2(8) . .
C13 C12 C15 108.6(8) . .
C11 C12 C15 128.2(8) . .
N3 C17 C18 114.7(11) . .
N3 C17 H17A 108.6 . .
C18 C17 H17A 108.6 . .
N3 C17 H17B 108.6 . .
C18 C17 H17B 108.6 . .
H17A C17 H17B 107.6 . .
N2 C6 C4 113.2(8) . .
N2 C6 H6A 108.9 . .
C4 C6 H6A 108.9 . .
N2 C6 H6B 108.9 . .
C4 C6 H6B 108.9 . .
H6A C6 H6B 107.8 . .
C5 N1 C1 119.1(9) . .
C5 N1 Cd1 123.8(7) . .
C1 N1 Cd1 117.0(7) . .
O3 C15 N3 124.9(9) . .
O3 C15 C12 130.2(9) . .
N3 C15 C12 104.9(8) . .
C22 C18 C19 117.5(9) . .
C22 C18 C17 122.2(10) . .
C19 C18 C17 120.2(10) . .
C9 C14 C13 115.9(8) . .
C9 C14 H14A 122.1 . .
C13 C14 H14A 122.1 . .
N4 C19 C18 123.7(9) . .
N4 C19 H19A 118.1 . .
C18 C19 H19A 118.1 . .
O4 C16 N3 125.1(9) . .
O4 C16 C13 128.8(9) . .
N3 C16 C13 106.0(8) . .
C14 C9 C8 121.7(8) . .
C14 C9 C10 130.0(8) . .
C8 C9 C10 108.2(8) . .
C11 C8 C9 123.0(8) . .
C11 C8 C7 129.9(8) . .
C9 C8 C7 107.0(8) . .
C21 C22 C18 120.3(10) . .
C21 C22 H22A 119.9 . .
C18 C22 H22A 119.9 . .
C4 C3 C2 119.4(9) . .
C4 C3 H3A 120.3 . .
C2 C3 H3A 120.3 . .
C8 C11 C12 114.0(8) . .
C8 C11 H11A 123.0 . .
C12 C11 H11A 123.0 . .
N1 C5 C4 122.8(9) . .
N1 C5 H5A 118.6 . .
C4 C5 H5A 118.6 . .
O1 C7 N2 126.9(9) . .
O1 C7 C8 127.3(9) . .
N2 C7 C8 105.7(8) . .
O9 N6 O10 122.5(13) . .
O9 N6 O8 117.9(14) . .
O10 N6 O8 119.4(10) . .
N4 C20 C21 122.3(10) . .
N4 C20 H20A 118.8 . .
C21 C20 H20A 118.8 . .
C1 C2 C3 117.7(9) . .
C1 C2 H2A 121.1 . .
C3 C2 H2A 121.1 . .
C22 C21 C20 118.2(10) . .
C22 C21 H21A 120.9 . .
C20 C21 H21A 120.9 . .
N1 C1 C2 122.5(10) . .
N1 C1 H1A 118.8 . .
C2 C1 H1A 118.8 . .
O11 C23 H23A 109.5 . .
O11 C23 H23B 109.5 . .
H23A C23 H23B 109.5 . .
O11 C23 H23C 109.5 . .
H23A C23 H23C 109.5 . .
H23B C23 H23C 109.5 . .
O12 C24 H24A 109.5 . .
O12 C24 H24B 109.5 . .
H24A C24 H24B 109.5 . .
O12 C24 H24C 109.5 . .
H24A C24 H24C 109.5 . .
H24B C24 H24C 109.5 . .

loop_
_geom_bond_atom_site_label_1
_geom_bond_atom_site_label_2
_geom_bond_distance
_geom_bond_site_symmetry_2
Cd1 N4 2.282(9) 2_756
Cd1 N1 2.286(9) .
Cd1 O11 2.346(8) .
Cd1 O12 2.356(8) .
Cd1 O6 2.445(7) .
Cd1 O8 2.444(8) .
Cd1 O5 2.502(8) .
O3 C15 1.193(12) .
O2 C10 1.206(11) .
O6 N5 1.284(12) .
O1 C7 1.221(11) .
O4 C16 1.226(12) .
N2 C10 1.379(12) .
N2 C7 1.384(12) .
N2 C6 1.485(11) .
O11 C23 1.422(13) .
O11 H11 0.9300 .
N4 C19 1.314(13) .
N4 C20 1.345(14) .
N4 Cd1 2.282(9) 2_756
N3 C16 1.383(13) .
N3 C15 1.398(13) .
N3 C17 1.452(16) .
O7 N5 1.206(11) .
O5 N5 1.270(11) .
O8 N6 1.300(15) .
O12 C24 1.372(16) .
O12 H12 0.9300 .
C10 C9 1.485(13) .
C13 C12 1.367(13) .
C13 C14 1.391(13) .
C13 C16 1.482(13) .
C4 C3 1.385(14) .
C4 C5 1.390(13) .
C4 C6 1.505(13) .
C12 C11 1.407(13) .
C12 C15 1.493(13) .
C17 C18 1.510(17) .
C17 H17A 0.9700 .
C17 H17B 0.9700 .
C6 H6A 0.9700 .
C6 H6B 0.9700 .
O10 N6 1.266(16) .
O9 N6 1.207(13) .
N1 C5 1.310(12) .
N1 C1 1.357(13) .
C18 C22 1.384(15) .
C18 C19 1.404(14) .
C14 C9 1.377(14) .
C14 H14A 0.9300 .
C19 H19A 0.9300 .
C9 C8 1.400(13) .
C8 C11 1.382(13) .
C8 C7 1.503(13) .
C22 C21 1.349(16) .
C22 H22A 0.9300 .
C3 C2 1.401(15) .
C3 H3A 0.9300 .
C11 H11A 0.9300 .
C5 H5A 0.9300 .
C20 C21 1.417(17) .
C20 H20A 0.9300 .
C2 C1 1.378(16) .
C2 H2A 0.9300 .
C21 H21A 0.9300 .
C1 H1A 0.9300 .
C23 H23A 0.9600 .
C23 H23B 0.9600 .
C23 H23C 0.9600 .
C24 H24A 0.9600 .
C24 H24B 0.9600 .
C24 H24C 0.9600 .
O4W O4W 1.27(4) 2_756

loop_
_geom_torsion_atom_site_label_1
_geom_torsion_atom_site_label_2
_geom_torsion_atom_site_label_3
_geom_torsion_atom_site_label_4
_geom_torsion
_geom_torsion_site_symmetry_1
N4 Cd1 O6 N5 96.4(6) 2_756
N1 Cd1 O6 N5 -82.3(6) .
O11 Cd1 O6 N5 -170.6(6) .
O12 Cd1 O6 N5 11.3(7) .
O8 Cd1 O6 N5 174.7(6) .
O5 Cd1 O6 N5 0.8(5) .
N4 Cd1 O11 C23 81.2(10) 2_756
N1 Cd1 O11 C23 -99.4(10) .
O12 Cd1 O11 C23 170.1(9) .
O6 Cd1 O11 C23 -6.5(10) .
O8 Cd1 O11 C23 166.8(11) .
O5 Cd1 O11 C23 -15.5(11) .
N4 Cd1 O5 N5 -86.0(6) 2_756
N1 Cd1 O5 N5 95.5(6) .
O11 Cd1 O5 N5 10.5(7) .
O12 Cd1 O5 N5 -172.2(6) .
O6 Cd1 O5 N5 -0.8(5) .
O8 Cd1 O5 N5 -174.7(7) .
N4 Cd1 O8 N6 35.5(9) 2_756
N1 Cd1 O8 N6 -146.1(9) .
O11 Cd1 O8 N6 -58.3(9) .
O12 Cd1 O8 N6 123.3(9) .
O6 Cd1 O8 N6 -43.3(13) .
O5 Cd1 O8 N6 125.8(9) .
N4 Cd1 O12 C24 -35.5(9) 2_756
N1 Cd1 O12 C24 144.4(9) .
O11 Cd1 O12 C24 -125.8(10) .
O6 Cd1 O12 C24 50.1(10) .
O8 Cd1 O12 C24 -122.5(10) .
O5 Cd1 O12 C24 58.7(9) .
C7 N2 C10 O2 -173.8(9) .
C6 N2 C10 O2 -2.2(14) .
C7 N2 C10 C9 2.5(10) .
C6 N2 C10 C9 174.1(8) .
Cd1 O5 N5 O7 -179.1(8) .
Cd1 O5 N5 O6 1.3(9) .
Cd1 O6 N5 O7 179.0(8) .
Cd1 O6 N5 O5 -1.4(9) .
C14 C13 C12 C11 0.3(14) .
C16 C13 C12 C11 178.8(8) .
C14 C13 C12 C15 -177.1(8) .
C16 C13 C12 C15 1.4(10) .
C16 N3 C17 C18 -100.6(13) .
C15 N3 C17 C18 88.6(13) .
C10 N2 C6 C4 120.3(9) .
C7 N2 C6 C4 -68.8(11) .
C3 C4 C6 N2 97.1(10) .
C5 C4 C6 N2 -84.2(11) .
N4 Cd1 N1 C5 145(10) 2_756
O11 Cd1 N1 C5 -11.7(7) .
O12 Cd1 N1 C5 141.2(7) .
O6 Cd1 N1 C5 -91.1(7) .
O8 Cd1 N1 C5 63.2(8) .
O5 Cd1 N1 C5 -142.8(8) .
N4 Cd1 N1 C1 -39(11) 2_756
O11 Cd1 N1 C1 164.3(7) .
O12 Cd1 N1 C1 -42.8(7) .
O6 Cd1 N1 C1 84.8(7) .
O8 Cd1 N1 C1 -120.8(7) .
O5 Cd1 N1 C1 33.1(7) .
C16 N3 C15 O3 -176.3(9) .
C17 N3 C15 O3 -4.5(15) .
C16 N3 C15 C12 1.8(10) .
C17 N3 C15 C12 173.6(9) .
C13 C12 C15 O3 176.0(10) .
C11 C12 C15 O3 -1.3(17) .
C13 C12 C15 N3 -1.9(10) .
C11 C12 C15 N3 -179.2(9) .
N3 C17 C18 C22 -139.0(11) .
N3 C17 C18 C19 44.9(16) .
C12 C13 C14 C9 -0.1(13) .
C16 C13 C14 C9 -178.2(9) .
C20 N4 C19 C18 -1.7(16) .
Cd1 N4 C19 C18 178.7(8) 2_756
C22 C18 C19 N4 3.1(16) .
C17 C18 C19 N4 179.4(10) .
C15 N3 C16 O4 174.9(9) .
C17 N3 C16 O4 3.1(15) .
C15 N3 C16 C13 -1.0(10) .
C17 N3 C16 C13 -172.8(9) .
C12 C13 C16 O4 -176.0(10) .
C14 C13 C16 O4 2.3(17) .
C12 C13 C16 N3 -0.3(10) .
C14 C13 C16 N3 178.0(9) .
C13 C14 C9 C8 0.5(13) .
C13 C14 C9 C10 176.3(9) .
O2 C10 C9 C14 -2.0(17) .
N2 C10 C9 C14 -178.0(9) .
O2 C10 C9 C8 174.2(9) .
N2 C10 C9 C8 -1.8(10) .
C14 C9 C8 C11 -1.2(14) .
C10 C9 C8 C11 -177.8(9) .
C14 C9 C8 C7 177.2(9) .
C10 C9 C8 C7 0.6(10) .
C19 C18 C22 C21 0.0(17) .
C17 C18 C22 C21 -176.2(13) .
C5 C4 C3 C2 1.9(14) .
C6 C4 C3 C2 -179.4(9) .
C9 C8 C11 C12 1.3(13) .
C7 C8 C11 C12 -176.7(9) .
C13 C12 C11 C8 -0.9(13) .
C15 C12 C11 C8 176.0(9) .
C1 N1 C5 C4 -1.8(14) .
Cd1 N1 C5 C4 174.1(7) .
C3 C4 C5 N1 -1.1(14) .
C6 C4 C5 N1 -179.8(8) .
C10 N2 C7 O1 175.9(9) .
C6 N2 C7 O1 4.1(15) .
C10 N2 C7 C8 -2.1(10) .
C6 N2 C7 C8 -173.8(8) .
C11 C8 C7 O1 1.1(17) .
C9 C8 C7 O1 -177.1(10) .
C11 C8 C7 N2 179.1(9) .
C9 C8 C7 N2 0.8(10) .
Cd1 O8 N6 O9 -136.3(10) .
Cd1 O8 N6 O10 39.6(15) .
C19 N4 C20 C21 -2.7(17) .
Cd1 N4 C20 C21 176.9(9) 2_756
C4 C3 C2 C1 0.2(16) .
C18 C22 C21 C20 -4(2) .
N4 C20 C21 C22 6(2) .
C5 N1 C1 C2 4.1(15) .
Cd1 N1 C1 C2 -172.1(8) .
C3 C2 C1 N1 -3.2(16) .
